data_2001380
loop_
_publ_author_name
'Reibenspies, J. H.'
'Fontal, B.'
'Darensbourg, D. J.'

_publ_contact_author
;
Dr. Joseph H. Reibenspies
Department of Chemistry
Texas A \& M University
College Station, Texas 77843
U.S.A.
;
_publ_section_title
;
 Structure of Ru~4~(CO)~8~(O~2~CCH~2~CH=CH~2~)~4~(NMe~3~)~2~
;
_journal_issue 9
_journal_name_full 'Acta Crystallographica Section C'
_journal_page_first 1619
_journal_page_last 1621
_journal_paper_doi 10.1107/S0108270193002483
_journal_volume 49
_journal_year 1993
_chemical_formula_sum 'C30 H38 N2 O16 Ru4'
_chemical_formula_weight 1086.91
_chemical_name_systematic
;
bis(\m^3^-butenato)-bis(\m^2^-butenato)-octacarbonylbis(
trimethylammine)tetraruthenium
;
_space_group_IT_number 14
_symmetry_cell_setting monoclinic
_symmetry_space_group_name_Hall '-P 2ybc'
_symmetry_space_group_name_H-M 'P 1 21/c 1'
_cell_angle_alpha 90.000000
_cell_angle_beta 97.45(2)
_cell_angle_gamma 90.000000
_cell_formula_units_Z 2.0
_cell_length_a 7.628(2)
_cell_length_b 19.526(4)
_cell_length_c 13.120(3)
_cell_measurement_reflns_used 25
_cell_measurement_temperature 197
_cell_measurement_theta_max 34.23
_cell_measurement_theta_min 19.89
_cell_volume 1937.7(8)
_computing_data_collection 'Siemens P3VAX (Siemens, 1990)'
_computing_data_reduction 'REFRED (Reibenspies, 1992)'
_computing_publication_material SHELXTL-PLUS
_computing_structure_refinement SHELXTL-PLUS
_computing_structure_solution 'SHELXTL-PLUS. (Sheldrick, 1990)'
_diffrn_ambient_temperature 296
_diffrn_measurement_device 'Siemens R3m diffractometer'
_diffrn_measurement_method '\w (Wyckoff)'
_diffrn_radiation_monochromator graphite
_diffrn_radiation_source 'X-ray Tube'
_diffrn_radiation_type 'Mo K\a'
_diffrn_radiation_wavelength 0.71073
_diffrn_reflns_av_R_equivalents 0.069
_diffrn_reflns_av_sigmaI/netI 0.04
_diffrn_reflns_limit_h_max 10
_diffrn_reflns_limit_h_min -10
_diffrn_reflns_limit_k_max 24
_diffrn_reflns_limit_k_min 0
_diffrn_reflns_limit_l_max 16
_diffrn_reflns_limit_l_min 0
_diffrn_reflns_number 3637
_diffrn_reflns_theta_max 25.00
_diffrn_reflns_theta_min 2.00
_diffrn_standards_decay_% 3
_diffrn_standards_interval_count 97
_diffrn_standards_number 3
_exptl_absorpt_coefficient_mu 1.568
_exptl_absorpt_correction_T_max 0.997
_exptl_absorpt_correction_T_min 0.777
_exptl_absorpt_correction_type semi-empirical
_exptl_crystal_colour yellow
_exptl_crystal_density_diffrn 1.863
_exptl_crystal_description plate
_exptl_crystal_F_000 1072.0
_exptl_crystal_size_max 0.32
_exptl_crystal_size_mid 0.20
_exptl_crystal_size_min 0.11
_refine_diff_density_max 1.7310
_refine_diff_density_min -0.7900
_refine_ls_extinction_method none
_refine_ls_goodness_of_fit_obs 2.5814
_refine_ls_hydrogen_treatment geom
_refine_ls_matrix_type full
_refine_ls_number_constraints 0
_refine_ls_number_parameters 248
_refine_ls_number_reflns 2823
_refine_ls_number_restraints 0
_refine_ls_R_factor_all 0.0779
_refine_ls_R_factor_obs 0.0634
_refine_ls_shift/esd_max 0.0580
_refine_ls_shift/esd_mean 0.0042
_refine_ls_structure_factor_coef F
_refine_ls_weighting_details 'w = 1/[\s^2^(F)+0.00001F^2^]'
_refine_ls_weighting_scheme calc
_refine_ls_wR_factor_all 0.0784
_refine_ls_wR_factor_obs 0.0622
_reflns_number_observed 2823
_reflns_number_total 3637
_reflns_observed_criterion F>2.0\s(F)
_cod_data_source_file st1057.cif
_cod_data_source_block st1057_structure_1_of_1
_cod_depositor_comments
;
The following automatic conversions were performed:
'_symmetry_cell_setting' value 'Monoclinic' changed to 'monoclinic'
according to '/home/saulius/struct/CIF-dictionaries/cif_core.dic'
dictionary named 'cif_core.dic' version 2.4.1 from 2010-06-29.

Automatic conversion script
Id: cif_fix_enum 1527 2010-12-29 10:47:43Z saulius 

The following automatic conversions were performed:

'_symmetry_cell_setting' value 'Monoclinic' changed to 'monoclinic'
according to /home/saulius/struct/CIF-dictionaries/cif_core.dic
dictionary named 'cif_core.dic' version 2.4.1 from 2010-06-29.

Automatic conversion script
Id: cif_fix_values 1715 2011-07-08 13:25:40Z adriana 

The following automatic conversions were performed:

'_refine_ls_weighting_scheme' value 'calc w =
1/[\s^2^(F)+0.00001F^2^]' was changed to 'calc'. New tag
'_refine_ls_weighting_details' was created. The value of the new tag
was set to 'w = 1/[\s^2^(F)+0.00001F^2^]'.

Automatic conversion script
Id: cif_fix_values 3143 2015-03-26 13:38:13Z robertas 
;
_cod_original_sg_symbol_H-M 'P 2 1/ c'
_cod_original_formula_sum 'C30 H38 N2 O16 Ru4 '
_cod_database_code 2001380

loop_
_symmetry_equiv_pos_as_xyz
'+x,+y,+z '
'-x,-y,-z '
'-x,1/2+y,1/2-z '
'+x,1/2-y,1/2+z '

loop_
_atom_site_aniso_label
_atom_site_aniso_U_11
_atom_site_aniso_U_22
_atom_site_aniso_U_33
_atom_site_aniso_U_12
_atom_site_aniso_U_13
_atom_site_aniso_U_23
Ru(1) 0.0260(10) 0.0330(10) 0.0460(10) 0.00000(10) -0.00010(10) -0.00420(10)
Ru(2) 0.0270(10) 0.0320(10) 0.0450(10) 0.00470(10) -0.00270(10) -0.00010(10)
C(1) 0.038(6) 0.055(7) 0.062(7) -0.0065(5) 0.0009(5) 0.0062(6)
O(1) 0.060(5) 0.062(6) 0.111(7) -0.0093(5) 0.0012(5) 0.0310(5)
C(2) 0.032(5) 0.044(6) 0.070(7) -0.0034(5) 0.0030(5) -0.0134(6)
O(2) 0.053(5) 0.058(5) 0.091(6) 0.0059(4) 0.0033(4) -0.0236(5)
C(3) 0.040(6) 0.060(7) 0.051(6) 0.0300(6) -0.0009(5) -0.0003(6)
O(3) 0.072(6) 0.056(5) 0.079(6) 0.0000(4) 0.0221(5) 0.0115(5)
C(4) 0.028(5) 0.046(6) 0.054(6) -0.0024(5) -0.0029(4) 0.0069(5)
O(4) 0.052(5) 0.047(5) 0.108(7) 0.0217(4) -0.0105(4) -0.0213(5)
O(5) 0.027(3) 0.035(4) 0.049(4) 0.0029(3) -0.0074(3) 0.0013(3)
O(6) 0.026(3) 0.043(4) 0.061(4) 0.0038(3) 0.0050(3) -0.0079(4)
C(5) 0.023(5) 0.036(5) 0.043(5) -0.0027(4) 0.0021(4) 0.0007(5)
C(6) 0.039(6) 0.039(6) 0.069(7) 0.0120(5) -0.0108(5) -0.0116(5)
C(7) 0.079(9) 0.048(7) 0.080(9) 0.0174(7) -0.0079(8) 0.0063(7)
C(8) 0.104(12) 0.085(11) 0.084(11) 0.0205(10) 0.0195(9) 0.0167(9)
O(7) 0.022(3) 0.051(4) 0.055(4) -0.0038(3) -0.0010(3) -0.0008(3)
O(8) 0.035(4) 0.046(4) 0.049(4) -0.0087(3) -0.0025(3) -0.0050(3)
C(9) 0.037(5) 0.032(5) 0.048(6) -0.0024(4) -0.0017(5) -0.0113(5)
C(10) 0.043(6) 0.071(8) 0.068(7) -0.0083(6) 0.0021(5) 0.0205(7)
C(11) 0.073(9) 0.107(13) 0.116(12) -0.0312(9) -0.0185(9) 0.0582(11)
C(12) 0.058(9) 0.117(14) 0.21(2) -0.0296(10) -0.0255(11) 0.0870(15)
N(1) 0.041(5) 0.047(5) 0.049(5) -0.0032(4) -0.0085(4) -0.0032(4)
C(13) 0.054(10) 0.068(11) 0.038(9) 0.0071(8) -0.0233(7) 0.0162(7)
C(14) 0.053(10) 0.072(12) 0.067(11) 0.0178(9) -0.0292(8) -0.0350(10)
C(15) 0.028(8) 0.117(16) 0.061(10) 0.0018(9) 0.0026(7) -0.0017(10)

loop_
_atom_site_label
_atom_site_fract_x
_atom_site_fract_y
_atom_site_fract_z
_atom_site_U_iso_or_equiv
_atom_site_thermal_displace_type
_atom_site_calc_flag
_atom_site_calc_attached_atom
_atom_site_refinement_flags
Ru(1) 0.29180(10) 0.38000(10) 0.77920(10) 0.03540(10) Uani ? ? .
Ru(2) 0.51620(10) 0.41890(10) 0.94060(10) 0.03520(10) Uani ? ? .
C(1) 0.2005(13) 0.3064(6) 0.8445(8) 0.0523(4) Uani ? ? .
O(1) 0.1499(11) 0.2603(4) 0.8839(7) 0.0784(4) Uani ? ? .
C(2) 0.4437(13) 0.3210(5) 0.7288(8) 0.0491(4) Uani ? ? .
O(2) 0.5418(10) 0.2830(4) 0.6972(6) 0.0680(3) Uani ? ? .
C(3) 0.4079(13) 0.3700(6) 1.0336(8) 0.0510(4) Uani ? ? .
O(3) 0.3352(11) 0.3393(4) 1.0907(6) 0.0678(3) Uani ? ? .
C(4) 0.6663(12) 0.3449(5) 0.9317(8) 0.0432(3) Uani ? ? .
O(4) 0.7501(10) 0.2973(4) 0.9255(6) 0.0709(3) Uani ? ? .
O(5) 0.3384(7) 0.5044(3) 0.9442(5) 0.0382(2) Uani ? ? .
O(6) 0.1254(8) 0.4551(3) 0.8355(5) 0.0435(2) Uani ? ? .
C(5) 0.1809(11) 0.5025(5) 0.8963(7) 0.0340(3) Uani ? ? .
C(6) 0.0554(13) 0.5607(5) 0.9079(8) 0.0508(4) Uani ? ? .
C(7) 0.0728(18) 0.6201(7) 0.8400(10) 0.0707(5) Uani ? ? .
C(8) 0.149(2) 0.6266(8) 0.7697(11) 0.0905(7) Uani ? ? .
O(7) 0.6296(7) 0.4805(3) 0.8330(5) 0.0430(2) Uani ? ? .
O(8) 0.4033(8) 0.4647(3) 0.7069(5) 0.0443(2) Uani ? ? .
C(9) 0.5483(12) 0.4929(5) 0.7471(8) 0.0398(3) Uani ? ? .
C(10) 0.6238(14) 0.5460(6) 0.6823(9) 0.0610(4) Uani ? ? .
C(11) 0.5068(19) 0.5822(9) 0.6065(12) 0.1015(7) Uani ? ? .
C(12) 0.4797(19) 0.6406(9) 0.5802(15) 0.1335(9) Uani ? ? .
N(1) 0.0751(10) 0.3780(4) 0.6432(6) 0.0470(3) Uani ? ? .
C(13) 0.060(2) 0.4441(8) 0.5888(10) 0.0559(6) Uani ? ? .
C(14) 0.100(2) 0.3232(9) 0.5716(12) 0.0668(6) Uani ? ? .
C(15) -0.0992(17) 0.3641(10) 0.6830(12) 0.0689(7) Uani ? ? .
C(13') 0.157(7) 0.386(3) 0.535(4) 0.0887(19) Uiso ? ? .
C(14') -0.025(5) 0.313(2) 0.624(3) 0.0455(12) Uiso ? ? .
C(15') -0.051(7) 0.436(3) 0.631(4) 0.0705(16) Uiso ? ? .
H(6A) 0.0746 0.5762 0.9779 0.0800 Uiso calc C(6) RT
H(6B) -0.0633 0.5436 0.8950 0.0800 Uiso calc C(6) RT
H(7A) 0.0091 0.6602 0.8563 0.0800 Uiso calc C(7) RT
H(8A) 0.2164 0.5889 0.7483 0.0800 Uiso calc C(8) RT
H(8B) 0.1461 0.6693 0.7332 0.0800 Uiso calc C(8) RT
H(10A) 0.7117 0.5240 0.6476 0.0800 Uiso calc C(10) RT
H(10B) 0.6839 0.5795 0.7277 0.0800 Uiso calc C(10) RT
H(11A) 0.4291 0.5513 0.5654 0.0800 Uiso calc C(11) RT
H(12A) 0.5486 0.6767 0.6152 0.0800 Uiso calc C(12) RT
H(12B) 0.3892 0.6512 0.5246 0.0800 Uiso calc C(12) RT
H(13A) -0.0321 0.4422 0.5316 0.0800 Uiso calc C(13) RT
H(13B) 0.0336 0.4794 0.6354 0.0800 Uiso calc C(13) RT
H(13C) 0.1706 0.4541 0.5644 0.0800 Uiso calc C(13) RT
H(14A) 0.0065 0.3239 0.5152 0.0800 Uiso calc C(14) RT
H(14B) 0.2115 0.3295 0.5461 0.0800 Uiso calc C(14) RT
H(14C) 0.1001 0.2800 0.6066 0.0800 Uiso calc C(14) RT
H(15A) -0.1932 0.3630 0.6268 0.0800 Uiso calc C(15) RT
H(15B) -0.0917 0.3206 0.7174 0.0800 Uiso calc C(15) RT
H(15C) -0.1226 0.3993 0.7306 0.0800 Uiso calc C(15) RT
H(13D) 0.0650 0.3850 0.4775 0.0800 Uiso calc C(13) RT
H(13E) 0.2209 0.4283 0.5344 0.0800 Uiso calc C(13) RT
H(13F) 0.2369 0.3484 0.5291 0.0800 Uiso calc C(13) RT
H(14D) -0.1128 0.3178 0.5652 0.0800 Uiso calc C(14) RT
H(14E) 0.0564 0.2772 0.6112 0.0800 Uiso calc C(14) RT
H(14F) -0.0817 0.3005 0.6829 0.0800 Uiso calc C(14) RT
H(15D) -0.1384 0.4311 0.5715 0.0800 Uiso calc C(15) RT
H(15E) -0.1091 0.4390 0.6914 0.0800 Uiso calc C(15) RT
H(15F) 0.0160 0.4771 0.6242 0.0800 Uiso calc C(15) RT

loop_
_atom_type_symbol
_atom_type_scat_dispersion_real
_atom_type_scat_dispersion_imag
_atom_type_scat_source
C 0.002 0.002 International_Tables_Vol_IV_Table_2.2B
H 0.000 0.000 International_Tables_Vol_IV_Table_2.2B
N 0.004 0.003 International_Tables_Vol_IV_Table_2.2B
O 0.008 0.006 International_Tables_Vol_IV_Table_2.2B
RU -1.420 0.836 International_Tables_Vol_IV_Table_2.2B

loop_
_geom_angle_atom_site_label_1
_geom_angle_atom_site_label_2
_geom_angle_atom_site_label_3
_geom_angle_site_symmetry_1
_geom_angle_site_symmetry_2
_geom_angle_site_symmetry_3
_geom_angle
_geom_angle_publ_flag
Ru(2) Ru(1) C(1) . . . 95.5(3) yes
Ru(2) Ru(1) C(2) . . . 95.5(3) yes
C(1) Ru(1) C(2) . . . 88.4(5) yes
Ru(2) Ru(1) O(6) . . . 83.0(2) yes
C(1) Ru(1) O(6) . . . 95.5(4) yes
C(2) Ru(1) O(6) . . . 175.9(4) yes
Ru(2) Ru(1) O(8) . . . 83.1(2) yes
C(1) Ru(1) O(8) . . . 178.5(3) yes
C(2) Ru(1) O(8) . . . 91.1(4) yes
O(6) Ru(1) O(8) . . . 84.9(3) yes
Ru(2) Ru(1) N(1) . . . 163.8(2) yes
C(1) Ru(1) N(1) . . . 94.1(4) yes
C(2) Ru(1) N(1) . . . 97.9(4) yes
O(6) Ru(1) N(1) . . . 83.0(3) yes
O(8) Ru(1) N(1) . . . 87.4(3) yes
Ru(1) Ru(2) C(3) . . . 94.7(3) yes
Ru(1) Ru(2) C(4) . . . 93.8(3) yes
C(3) Ru(2) C(4) . . . 88.3(5) yes
Ru(1) Ru(2) O(5) . . . 84.10(10) yes
C(3) Ru(2) O(5) . . . 92.9(4) yes
C(4) Ru(2) O(5) . . . 177.6(3) yes
Ru(1) Ru(2) O(7) . . . 84.7(2) yes
C(3) Ru(2) O(7) . . . 176.4(4) yes
C(4) Ru(2) O(7) . . . 95.2(4) yes
O(5) Ru(2) O(7) . . . 83.6(2) yes
Ru(1) Ru(2) O(5) . . 2_667 156.00(10) yes
C(3) Ru(2) O(5) . . 2_667 97.0(4) yes
C(4) Ru(2) O(5) . . 2_667 107.4(3) yes
O(5) Ru(2) O(5) . . 2_667 74.5(2) yes
O(7) Ru(2) O(5) . . 2_667 82.3(2) yes
Ru(1) C(1) O(1) . . . 177.6(10) yes
Ru(1) C(2) O(2) . . . 179.5(10) yes
Ru(2) C(3) O(3) . . . 178.2(9) yes
Ru(2) C(4) O(4) . . . 176.2(9) yes
Ru(2) O(5) C(5) . . . 121.2(6) yes
Ru(2) O(5) Ru(2) . . 2_667 105.5(2) yes
C(5) O(5) Ru(2) . . 2_667 132.9(6) yes
Ru(1) O(6) C(5) . . . 123.9(5) yes
O(5) C(5) O(6) . . . 123.3(8) yes
O(5) C(5) C(6) . . . 119.7(8) yes
O(6) C(5) C(6) . . . 116.9(7) yes
C(5) C(6) C(7) . . . 115.1(9) yes
C(6) C(7) C(8) . . . 131.1(14) yes
Ru(2) O(7) C(9) . . . 121.2(6) yes
Ru(1) O(8) C(9) . . . 121.4(6) yes
O(7) C(9) O(8) . . . 126.3(9) yes
O(7) C(9) C(10) . . . 117.8(8) yes
O(8) C(9) C(10) . . . 115.9(8) yes
C(9) C(10) C(11) . . . 118.8(10) yes
C(10) C(11) C(12) . . . 137.3(15) yes
Ru(1) N(1) C(13) . . . 111.7(7) yes
Ru(1) N(1) C(14) . . . 112.2(7) yes
C(13) N(1) C(14) . . . 109.9(10) yes
Ru(1) N(1) C(15) . . . 108.3(7) yes
C(13) N(1) C(15) . . . 107.9(10) yes
C(14) N(1) C(15) . . . 106.6(11) yes
Ru(1) N(1) C(13') . . . 111.1(19) yes
C(13) N(1) C(13') . . . 61.(2) yes
C(14) N(1) C(13') . . . 54.(2) yes
C(15) N(1) C(13') . . . 140.(2) yes
Ru(1) N(1) C(14') . . . 116.8(15) yes
C(13) N(1) C(14') . . . 131.5(16) yes
C(14) N(1) C(14') . . . 50.9(17) yes
C(15) N(1) C(14') . . . 56.7(18) yes
C(13') N(1) C(14') . . . 100.(3) yes
Ru(1) N(1) C(15') . . . 118.0(19) yes
C(13) N(1) C(15') . . . 43.(2) yes
C(14) N(1) C(15') . . . 129.(2) yes
C(15) N(1) C(15') . . . 66.(2) yes
C(13') N(1) C(15') . . . 99.(3) yes
C(14') N(1) C(15') . . . 109.(3) yes

loop_
_geom_bond_atom_site_label_1
_geom_bond_atom_site_label_2
_geom_bond_site_symmetry_1
_geom_bond_site_symmetry_2
_geom_bond_distance
_geom_bond_publ_flag
Ru(1) Ru(2) . . 2.6550(10) yes
Ru(1) C(1) . . 1.854(12) yes
Ru(1) C(2) . . 1.819(11) yes
Ru(1) O(6) . . 2.133(7) yes
Ru(1) O(8) . . 2.136(7) yes
Ru(1) N(1) . . 2.270(7) yes
Ru(2) C(3) . . 1.829(11) yes
Ru(2) C(4) . . 1.858(10) yes
Ru(2) O(5) . . 2.155(6) yes
Ru(2) O(7) . . 2.122(7) yes
Ru(2) O(5) . 2_667 2.306(6) yes
C(1) O(1) . . 1.131(15) yes
C(2) O(2) . . 1.166(13) yes
C(3) O(3) . . 1.156(14) yes
C(4) O(4) . . 1.137(13) yes
O(5) C(5) . . 1.282(9) yes
O(5) Ru(2) . 2_667 2.306(6) yes
O(6) C(5) . . 1.259(11) yes
C(5) C(6) . . 1.507(13) yes
C(6) C(7) . . 1.479(17) yes
C(7) C(8) . . 1.16(2) yes
O(7) C(9) . . 1.238(11) yes
O(8) C(9) . . 1.286(11) yes
C(9) C(10) . . 1.502(15) yes
C(10) C(11) . . 1.433(18) yes
C(11) C(12) . . 1.20(3) yes
N(1) C(13) . . 1.472(17) yes
N(1) C(14) . . 1.453(18) yes
N(1) C(15) . . 1.515(16) yes
N(1) C(13') . . 1.64(6) yes
N(1) C(14') . . 1.49(4) yes
N(1) C(15') . . 1.48(5) yes
